data_1505363
loop_
_publ_author_name
'Chebanov, Valentin A.'
'Saraev, Vyacheslav E.'
'Desenko, Sergey M.'
'Chernenko, Vitaliy N.'
'Shishkina, Svetlana V.'
'Shishkin, Oleg V.'
'Kobzar, Kiril M.'
'Kappe, C. Oliver'

_publ_section_title
;
 One-pot, multicomponent route to pyrazoloquinolizinones.
;
_journal_issue 9
_journal_name_full 'Organic letters'
_journal_page_first 1691
_journal_page_last 1694
_journal_paper_doi 10.1021/ol070411l
_journal_volume 9
_journal_year 2007
_chemical_formula_moiety 'C24 H24 Br N3 O2, 0.25(C4 H10 O)'
_chemical_formula_sum 'C25 H26.5 Br N3 O2.25'
_chemical_formula_weight 484.90
_chemical_name_systematic
; 
 4-(4-Bromo-phenyl)-5a-hydroxy-7,7-dimethyl-3-phenyl-4,5,5a,6,7,8-hexahydro-
1H-1,2,9a-triaza-cyclopenta[a]naphthalen-9-one
;
_space_group_IT_number 15
_symmetry_cell_setting monoclinic
_symmetry_space_group_name_Hall '-C 2yc'
_symmetry_space_group_name_H-M 'C 1 2/c 1'
_atom_sites_solution_hydrogens difmap
_atom_sites_solution_primary direct
_atom_sites_solution_secondary difmap
_audit_creation_method SHELXL-97
_cell_angle_alpha 90.000(5)
_cell_angle_beta 132.682(5)
_cell_angle_gamma 90.000(5)
_cell_formula_units_Z 16
_cell_length_a 36.322(5)
_cell_length_b 13.144(5)
_cell_length_c 25.296(5)
_cell_measurement_reflns_used 15683
_cell_measurement_temperature 100(2)
_cell_measurement_theta_max 30
_cell_measurement_theta_min 8
_cell_volume 8878(4)
_computing_cell_refinement
;
CrysAlis RED, Oxford Diffraction Ltd.,
Version 1.171.27p5 beta (release 01-04-2005 CrysAlis171 .NET)
(compiled Apr  1 2005,17:53:34)
;
_computing_data_collection
;
CrysAlis CCD, Oxford Diffraction Ltd.,
Version 1.171.27p5 beta (release 01-04-2005 CrysAlis171 .NET)
(compiled Apr  1 2005,17:53:34)
;
_computing_data_reduction
;
CrysAlis RED, Oxford Diffraction Ltd.,
Version 1.171.27p5 beta (release 01-04-2005 CrysAlis171 .NET)
(compiled Apr  1 2005,17:53:34)
;
_computing_molecular_graphics 'XP (Siemens, 1998)'
_computing_publication_material 'SHELXTL (Sheldrick, 1998)'
_computing_structure_refinement 'SHELXTL (Sheldrick, 1998)'
_computing_structure_solution 'SHELXTL (Sheldrick, 1998)'
_diffrn_ambient_temperature 100(2)
_diffrn_detector_area_resol_mean 16.1827
_diffrn_measured_fraction_theta_full 0.993
_diffrn_measured_fraction_theta_max 0.993
_diffrn_measurement_device_type Xcalibur"3
_diffrn_measurement_method \w-scans
_diffrn_radiation_monochromator graphite
_diffrn_radiation_source 'Enhance (Mo) X-ray Source'
_diffrn_radiation_type MoK\a
_diffrn_radiation_wavelength 0.71069
_diffrn_reflns_av_R_equivalents 0.0585
_diffrn_reflns_av_sigmaI/netI 0.0778
_diffrn_reflns_limit_h_max 51
_diffrn_reflns_limit_h_min -27
_diffrn_reflns_limit_k_max 18
_diffrn_reflns_limit_k_min -16
_diffrn_reflns_limit_l_max 33
_diffrn_reflns_limit_l_min -35
_diffrn_reflns_number 32926
_diffrn_reflns_theta_full 30.00
_diffrn_reflns_theta_max 30.00
_diffrn_reflns_theta_min 3.17
_diffrn_standards_interval_count 50
_diffrn_standards_number 2
_exptl_absorpt_coefficient_mu 1.881
_exptl_absorpt_correction_T_max 0.8342
_exptl_absorpt_correction_T_min 0.7048
_exptl_absorpt_correction_type psi-scan
_exptl_crystal_colour colourless
_exptl_crystal_density_diffrn 1.451
_exptl_crystal_density_method 'not measured'
_exptl_crystal_description block
_exptl_crystal_F_000 4008
_exptl_crystal_size_max 0.20
_exptl_crystal_size_mid 0.10
_exptl_crystal_size_min 0.10
_refine_diff_density_max 1.578
_refine_diff_density_min -1.313
_refine_diff_density_rms 0.116
_refine_ls_extinction_method none
_refine_ls_goodness_of_fit_ref 0.967
_refine_ls_hydrogen_treatment constr
_refine_ls_matrix_type full
_refine_ls_number_parameters 571
_refine_ls_number_reflns 12864
_refine_ls_number_restraints 0
_refine_ls_restrained_S_all 0.967
_refine_ls_R_factor_all 0.1065
_refine_ls_R_factor_gt 0.0656
_refine_ls_shift/su_max 0.004
_refine_ls_shift/su_mean 0.000
_refine_ls_structure_factor_coef Fsqd
_refine_ls_weighting_details 'calc w=1/[\s^2^(Fo^2^)+(0.1066P)^2^+0.0000P] where P=(Fo^2^+2Fc^2^)/3'
_refine_ls_weighting_scheme calc
_refine_ls_wR_factor_gt 0.1620
_refine_ls_wR_factor_ref 0.1924
_reflns_number_gt 7385
_reflns_number_total 12864
_reflns_threshold_expression >2sigma(I)
_cod_data_source_file ol070411lsi20070219_052209.cif
_cod_data_source_block experimental
_cod_depositor_comments
;

2019-05-05
Z value and formula fixed to values more according to usual
chemical conventions.                 miguel
;
_cod_original_formula_sum 'C100 H106 Br4 N12 O9'
_cod_original_formula_weight 1939.61
_cod_original_formula_moiety '4(C24 H24 Br N3 O2), C4 H10 O'
_cod_original_formula_units_Z 4
_cod_original_sg_symbol_H-M C2/c
_cod_database_code 1505363

loop_
_symmetry_equiv_pos_as_xyz
'x, y, z'
'-x, y, -z+1/2'
'x+1/2, y+1/2, z'
'-x+1/2, y+1/2, -z+1/2'
'-x, -y, -z'
'x, -y, z-1/2'
'-x+1/2, -y+1/2, -z'
'x+1/2, -y+1/2, z-1/2'

loop_
_atom_site_label
_atom_site_type_symbol
_atom_site_fract_x
_atom_site_fract_y
_atom_site_fract_z
_atom_site_U_iso_or_equiv
_atom_site_adp_type
_atom_site_occupancy
_atom_site_symmetry_multiplicity
_atom_site_calc_flag
_atom_site_refinement_flags
Br1A Br 0.578257(14) 0.50863(3) 0.353261(19) 0.03289(12) Uani 1 1 d .
O1A O 0.35864(8) 0.02181(19) 0.37031(12) 0.0283(5) Uani 1 1 d .
O2A O 0.47744(9) 0.21533(19) 0.55463(13) 0.0329(6) Uani 1 1 d .
H2OA H 0.4826 0.1523 0.5611 0.049 Uiso 1 1 calc R
N1A N 0.41985(10) 0.1395(2) 0.43689(16) 0.0302(7) Uani 1 1 d .
N2A N 0.44257(12) 0.0030(2) 0.3976(2) 0.0418(9) Uani 1 1 d .
H2NA H 0.4184 -0.0392 0.3830 0.050 Uiso 1 1 calc R
N3A N 0.47817(13) -0.0179(2) 0.3951(2) 0.0497(10) Uani 1 1 d .
C1A C 0.44876(12) 0.0949(3) 0.4248(2) 0.0318(8) Uani 1 1 d .
C2A C 0.50765(13) 0.0649(3) 0.4230(2) 0.0398(10) Uani 1 1 d .
C3A C 0.49098(12) 0.1385(3) 0.4434(2) 0.0341(9) Uani 1 1 d .
C4A C 0.50879(12) 0.2439(3) 0.47461(19) 0.0335(8) Uani 1 1 d .
H4A H 0.5367 0.2382 0.5280 0.040 Uiso 1 1 calc R
C5A C 0.46439(13) 0.2982(3) 0.4579(2) 0.0335(8) Uani 1 1 d .
H5AA H 0.4385 0.3124 0.4057 0.040 Uiso 1 1 calc R
H5AB H 0.4760 0.3642 0.4835 0.040 Uiso 1 1 calc R
C6A C 0.44056(12) 0.2361(3) 0.4798(2) 0.0318(8) Uani 1 1 d .
C7A C 0.39840(15) 0.2972(3) 0.4636(3) 0.0502(12) Uani 1 1 d .
H7AB H 0.3772 0.3247 0.4142 0.060 Uiso 1 1 calc R
H7AA H 0.4132 0.3559 0.4969 0.060 Uiso 1 1 calc R
C8A C 0.36456(13) 0.2388(3) 0.4695(2) 0.0346(9) Uani 1 1 d .
C9A C 0.3481(2) 0.1457(5) 0.4274(4) 0.093(3) Uani 1 1 d .
H9AB H 0.3138 0.1591 0.3809 0.112 Uiso 1 1 calc R
H9AA H 0.3449 0.0936 0.4524 0.112 Uiso 1 1 calc R
C10A C 0.37565(12) 0.0963(3) 0.40982(17) 0.0293(8) Uani 1 1 d .
C11A C 0.3909(2) 0.2106(7) 0.5450(3) 0.108(3) Uani 1 1 d .
H11B H 0.4070 0.2710 0.5757 0.163 Uiso 1 1 calc R
H11A H 0.4164 0.1589 0.5622 0.163 Uiso 1 1 calc R
H11C H 0.3666 0.1832 0.5468 0.163 Uiso 1 1 calc R
C12A C 0.3198(3) 0.3036(6) 0.4407(7) 0.192(6) Uani 1 1 d .
H12A H 0.2996 0.2680 0.4476 0.288 Uiso 1 1 calc R
H12B H 0.2994 0.3162 0.3893 0.288 Uiso 1 1 calc R
H12C H 0.3314 0.3686 0.4665 0.288 Uiso 1 1 calc R
C13A C 0.55009(14) 0.0721(3) 0.4262(3) 0.0433(11) Uani 1 1 d .
C14A C 0.54412(18) 0.0386(3) 0.3693(3) 0.0621(15) Uani 1 1 d .
H14A H 0.5131 0.0099 0.3283 0.075 Uiso 1 1 calc R
C15A C 0.58334(18) 0.0464(4) 0.3711(3) 0.0642(15) Uani 1 1 d .
H15A H 0.5791 0.0235 0.3316 0.077 Uiso 1 1 calc R
C16A C 0.62884(16) 0.0883(3) 0.4317(3) 0.0496(12) Uani 1 1 d .
H16A H 0.6558 0.0939 0.4336 0.059 Uiso 1 1 calc R
C17A C 0.63465(15) 0.1214(4) 0.4886(3) 0.0489(12) Uani 1 1 d .
H17A H 0.6655 0.1505 0.5296 0.059 Uiso 1 1 calc R
C18A C 0.59537(14) 0.1124(4) 0.4859(2) 0.0478(12) Uani 1 1 d .
H18A H 0.5997 0.1343 0.5257 0.057 Uiso 1 1 calc R
C19A C 0.52692(12) 0.3058(3) 0.44548(17) 0.0256(7) Uani 1 1 d .
C20A C 0.50213(12) 0.3027(2) 0.37315(17) 0.0248(7) Uani 1 1 d .
H20A H 0.4742 0.2585 0.3419 0.030 Uiso 1 1 calc R
C21A C 0.51698(12) 0.3623(3) 0.34530(18) 0.0254(7) Uani 1 1 d .
H21A H 0.4993 0.3598 0.2955 0.031 Uiso 1 1 calc R
C22A C 0.55806(11) 0.4258(2) 0.39110(17) 0.0205(6) Uani 1 1 d .
C23A C 0.58371(12) 0.4310(3) 0.46337(17) 0.0285(7) Uani 1 1 d .
H23A H 0.6117 0.4750 0.4944 0.034 Uiso 1 1 calc R
C24A C 0.56785(13) 0.3707(3) 0.49001(19) 0.0366(9) Uani 1 1 d .
H24A H 0.5854 0.3740 0.5397 0.044 Uiso 1 1 calc R
Br1B Br 0.768510(16) 0.39935(4) -0.00478(2) 0.04708(14) Uani 1 1 d .
O1B O 0.62479(9) 0.83170(19) 0.16079(13) 0.0308(5) Uani 1 1 d .
O2B O 0.72747(8) 0.58268(18) 0.29204(11) 0.0268(5) Uani 1 1 d .
H2OB H 0.7347 0.5227 0.3076 0.040 Uiso 1 1 calc R
N1B N 0.67188(10) 0.6909(2) 0.19501(14) 0.0218(5) Uani 1 1 d .
N2B N 0.70639(10) 0.8419(2) 0.18288(15) 0.0262(6) Uani 1 1 d .
H2NB H 0.6867 0.8875 0.1783 0.031 Uiso 1 1 calc R
N3B N 0.74299(10) 0.8640(2) 0.18283(15) 0.0253(6) Uani 1 1 d .
C1B C 0.70422(11) 0.7406(2) 0.19085(16) 0.0223(6) Uani 1 1 d .
C2B C 0.76384(11) 0.7732(2) 0.19090(16) 0.0228(6) Uani 1 1 d .
C3B C 0.74038(11) 0.6931(2) 0.19590(16) 0.0216(6) Uani 1 1 d .
C4B C 0.74614(11) 0.5795(3) 0.19886(16) 0.0226(6) Uani 1 1 d .
H4B H 0.7757 0.5593 0.2495 0.027 Uiso 1 1 calc R
C5B C 0.69859(12) 0.5326(3) 0.17731(17) 0.0243(7) Uani 1 1 d .
H5BB H 0.6703 0.5406 0.1248 0.029 Uiso 1 1 calc R
H5BA H 0.7040 0.4589 0.1881 0.029 Uiso 1 1 calc R
C6B C 0.68466(11) 0.5822(2) 0.21678(16) 0.0229(7) Uani 1 1 d .
C7B C 0.64106(13) 0.5265(3) 0.20051(18) 0.0277(7) Uani 1 1 d .
H7BB H 0.6536 0.4612 0.2270 0.033 Uiso 1 1 calc R
H7BA H 0.6158 0.5103 0.1485 0.033 Uiso 1 1 calc R
C8B C 0.61518(13) 0.5853(3) 0.22004(19) 0.0313(8) Uani 1 1 d .
C9B C 0.59641(14) 0.6841(3) 0.1788(2) 0.0331(8) Uani 1 1 d .
H9BB H 0.5869 0.7293 0.1991 0.040 Uiso 1 1 calc R
H9BA H 0.5656 0.6695 0.1284 0.040 Uiso 1 1 calc R
C10B C 0.63214(12) 0.7412(3) 0.17824(17) 0.0267(7) Uani 1 1 d .
C11B C 0.65017(16) 0.6064(3) 0.3010(2) 0.0419(10) Uani 1 1 d .
H11F H 0.6311 0.6382 0.3112 0.063 Uiso 1 1 calc R
H11E H 0.6771 0.6523 0.3160 0.063 Uiso 1 1 calc R
H11D H 0.6646 0.5422 0.3276 0.063 Uiso 1 1 calc R
C12B C 0.57060(15) 0.5212(3) 0.1963(2) 0.0383(9) Uani 1 1 d .
H12F H 0.5498 0.5011 0.1459 0.057 Uiso 1 1 calc R
H12E H 0.5505 0.5615 0.2016 0.057 Uiso 1 1 calc R
H12D H 0.5831 0.4602 0.2265 0.057 Uiso 1 1 calc R
C13B C 0.80552(12) 0.7657(3) 0.19342(18) 0.0248(7) Uani 1 1 d .
C14B C 0.80624(14) 0.8251(3) 0.1482(2) 0.0406(10) Uani 1 1 d .
H14B H 0.7807 0.8740 0.1173 0.049 Uiso 1 1 calc R
C15B C 0.84413(16) 0.8125(3) 0.1485(3) 0.0470(11) Uani 1 1 d .
H15B H 0.8445 0.8529 0.1177 0.056 Uiso 1 1 calc R
C16B C 0.88189(14) 0.7410(3) 0.1938(2) 0.0393(9) Uani 1 1 d .
H16B H 0.9081 0.7332 0.1942 0.047 Uiso 1 1 calc R
C17B C 0.88110(13) 0.6816(3) 0.23787(19) 0.0305(8) Uani 1 1 d .
H17B H 0.9063 0.6317 0.2678 0.037 Uiso 1 1 calc R
C18B C 0.84359(12) 0.6947(3) 0.23860(18) 0.0256(7) Uani 1 1 d .
H18B H 0.8438 0.6548 0.2701 0.031 Uiso 1 1 calc R
C19B C 0.75331(12) 0.5383(3) 0.14977(17) 0.0246(7) Uani 1 1 d .
C20B C 0.72328(13) 0.5717(3) 0.07959(19) 0.0368(9) Uani 1 1 d .
H20B H 0.6992 0.6236 0.0624 0.044 Uiso 1 1 calc R
C21B C 0.72798(14) 0.5301(4) 0.0340(2) 0.0422(10) Uani 1 1 d .
H21B H 0.7068 0.5524 -0.0145 0.051 Uiso 1 1 calc R
C22B C 0.76347(13) 0.4567(3) 0.05930(19) 0.0346(8) Uani 1 1 d .
C23B C 0.79465(14) 0.4231(3) 0.12964(19) 0.0316(8) Uani 1 1 d .
H23B H 0.8192 0.3723 0.1469 0.038 Uiso 1 1 calc R
C24B C 0.78943(13) 0.4649(3) 0.17451(18) 0.0270(7) Uani 1 1 d .
H24B H 0.8109 0.4430 0.2231 0.032 Uiso 1 1 calc R
O1S O 0.5000 -0.1998(5) 0.2500 0.0911(19) Uani 1 2 d S
C1S C 0.5350(3) -0.2304(6) 0.2444(4) 0.106(2) Uani 1 1 d .
H1SA H 0.5169 -0.2642 0.1975 0.127 Uiso 1 1 calc R
H1SB H 0.5588 -0.2801 0.2829 0.127 Uiso 1 1 calc R
C2S C 0.5627(2) -0.1426(4) 0.2508(3) 0.0668(15) Uani 1 1 d .
H2SA H 0.5928 -0.1663 0.2617 0.100 Uiso 1 1 calc R
H2SB H 0.5724 -0.0982 0.2896 0.100 Uiso 1 1 calc R
H2SC H 0.5414 -0.1048 0.2054 0.100 Uiso 1 1 calc R

loop_
_atom_site_aniso_label
_atom_site_aniso_U_11
_atom_site_aniso_U_22
_atom_site_aniso_U_33
_atom_site_aniso_U_23
_atom_site_aniso_U_13
_atom_site_aniso_U_12
Br1A 0.0335(2) 0.0361(2) 0.0323(2) 0.00338(14) 0.02354(18) -0.00529(15)
O1A 0.0196(11) 0.0328(14) 0.0234(12) 0.0039(10) 0.0109(10) -0.0016(9)
O2A 0.0364(14) 0.0246(13) 0.0370(14) 0.0118(10) 0.0247(12) 0.0123(11)
N1A 0.0184(14) 0.0280(16) 0.0328(16) 0.0162(12) 0.0128(13) 0.0020(11)
N2A 0.0267(16) 0.0186(15) 0.075(3) 0.0158(15) 0.0327(18) 0.0039(12)
N3A 0.0333(18) 0.0245(17) 0.092(3) 0.0260(17) 0.043(2) 0.0123(13)
C1A 0.0185(16) 0.0236(18) 0.043(2) 0.0187(15) 0.0166(15) 0.0065(13)
C2A 0.0229(17) 0.0269(19) 0.060(3) 0.0246(18) 0.0246(18) 0.0085(14)
C3A 0.0180(16) 0.0286(19) 0.041(2) 0.0209(15) 0.0144(16) 0.0047(13)
C4A 0.0170(15) 0.039(2) 0.0305(18) 0.0128(15) 0.0106(14) -0.0028(14)
C5A 0.0203(16) 0.037(2) 0.0314(19) 0.0109(15) 0.0127(15) -0.0052(14)
C6A 0.0209(16) 0.0267(18) 0.039(2) 0.0182(15) 0.0166(15) 0.0057(13)
C7A 0.030(2) 0.032(2) 0.086(3) 0.030(2) 0.038(2) 0.0127(16)
C8A 0.0221(17) 0.0194(17) 0.060(3) 0.0119(16) 0.0270(18) 0.0045(13)
C9A 0.090(4) 0.129(5) 0.123(5) -0.104(5) 0.097(4) -0.090(4)
C10A 0.0175(15) 0.043(2) 0.0177(15) 0.0032(14) 0.0080(13) -0.0061(14)
C11A 0.072(4) 0.224(9) 0.055(3) -0.066(4) 0.054(3) -0.088(5)
C12A 0.115(6) 0.092(5) 0.433(17) 0.174(8) 0.211(9) 0.085(5)
C13A 0.031(2) 0.0212(18) 0.075(3) 0.0247(19) 0.034(2) 0.0122(15)
C14A 0.046(3) 0.035(2) 0.116(5) -0.028(3) 0.059(3) -0.011(2)
C15A 0.046(3) 0.052(3) 0.103(4) -0.031(3) 0.054(3) -0.010(2)
C16A 0.039(2) 0.033(2) 0.085(3) 0.027(2) 0.045(2) 0.0133(17)
C17A 0.0241(19) 0.066(3) 0.050(3) 0.035(2) 0.0221(19) 0.0095(18)
C18A 0.0209(18) 0.072(3) 0.041(2) 0.034(2) 0.0173(17) 0.0116(18)
C19A 0.0159(14) 0.0280(17) 0.0195(15) 0.0093(12) 0.0067(13) 0.0009(12)
C20A 0.0177(15) 0.0200(16) 0.0230(16) -0.0002(12) 0.0083(13) -0.0008(12)
C21A 0.0234(16) 0.0243(16) 0.0230(16) -0.0048(13) 0.0135(14) -0.0007(13)
C22A 0.0215(15) 0.0134(14) 0.0265(16) 0.0014(11) 0.0162(13) 0.0002(11)
C23A 0.0236(16) 0.0328(19) 0.0219(16) -0.0024(13) 0.0126(14) -0.0104(14)
C24A 0.0256(18) 0.053(2) 0.0177(16) -0.0012(15) 0.0093(15) -0.0170(16)
Br1B 0.0472(3) 0.0624(3) 0.0407(2) -0.02108(19) 0.0334(2) -0.0184(2)
O1B 0.0231(12) 0.0321(14) 0.0357(14) -0.0027(11) 0.0193(11) -0.0011(10)
O2B 0.0256(12) 0.0273(13) 0.0154(10) -0.0019(9) 0.0090(10) -0.0071(10)
N1B 0.0199(13) 0.0229(14) 0.0214(13) -0.0038(10) 0.0136(11) -0.0054(10)
N2B 0.0211(13) 0.0266(15) 0.0294(15) -0.0022(11) 0.0166(12) -0.0025(11)
N3B 0.0166(13) 0.0291(15) 0.0261(14) 0.0000(11) 0.0128(12) -0.0021(11)
C1B 0.0170(14) 0.0246(16) 0.0169(14) 0.0002(12) 0.0082(12) -0.0041(12)
C2B 0.0168(14) 0.0243(16) 0.0207(15) 0.0021(12) 0.0101(13) 0.0005(12)
C3B 0.0164(14) 0.0233(16) 0.0182(14) 0.0017(11) 0.0090(12) -0.0029(12)
C4B 0.0140(14) 0.0271(17) 0.0162(14) 0.0022(12) 0.0061(12) -0.0023(12)
C5B 0.0189(15) 0.0280(17) 0.0198(15) -0.0023(12) 0.0106(13) -0.0050(13)
C6B 0.0180(15) 0.0223(16) 0.0195(15) -0.0026(12) 0.0091(13) -0.0068(12)
C7B 0.0259(17) 0.0317(18) 0.0239(16) -0.0089(13) 0.0162(14) -0.0117(14)
C8B 0.0336(19) 0.037(2) 0.0331(19) -0.0154(15) 0.0266(17) -0.0199(15)
C9B 0.0311(19) 0.037(2) 0.043(2) -0.0140(16) 0.0294(18) -0.0115(15)
C10B 0.0202(16) 0.0339(19) 0.0254(17) -0.0042(14) 0.0153(14) -0.0027(13)
C11B 0.050(2) 0.051(3) 0.037(2) -0.0196(18) 0.034(2) -0.0232(19)
C12B 0.037(2) 0.049(2) 0.039(2) -0.0151(17) 0.0299(19) -0.0202(18)
C13B 0.0186(15) 0.0253(17) 0.0286(17) 0.0043(13) 0.0152(14) 0.0021(12)
C14B 0.0307(19) 0.042(2) 0.053(2) 0.0271(19) 0.0296(19) 0.0162(17)
C15B 0.045(2) 0.046(2) 0.066(3) 0.031(2) 0.044(2) 0.0186(19)
C16B 0.0309(19) 0.036(2) 0.059(3) 0.0126(18) 0.033(2) 0.0056(16)
C17B 0.0203(16) 0.0278(18) 0.0324(18) 0.0056(14) 0.0136(15) 0.0019(13)
C18B 0.0187(15) 0.0249(17) 0.0241(16) -0.0007(12) 0.0109(13) -0.0034(12)
C19B 0.0178(15) 0.0268(17) 0.0238(16) -0.0030(13) 0.0119(13) -0.0059(12)
C20B 0.0182(16) 0.059(3) 0.0261(18) 0.0063(17) 0.0124(15) 0.0056(16)
C21B 0.0212(18) 0.075(3) 0.0248(18) -0.0001(18) 0.0134(16) 0.0014(18)
C22B 0.0277(18) 0.050(2) 0.0297(18) -0.0157(17) 0.0208(16) -0.0193(17)
C23B 0.0305(18) 0.0293(19) 0.0329(19) -0.0087(14) 0.0206(16) -0.0066(14)
C24B 0.0262(17) 0.0233(17) 0.0241(16) -0.0022(13) 0.0141(14) -0.0065(13)
O1S 0.090(4) 0.100(5) 0.107(5) 0.000 0.077(4) 0.000
C1S 0.120(6) 0.100(6) 0.101(6) 0.000(4) 0.077(5) 0.007(5)
C2S 0.065(3) 0.058(3) 0.067(3) 0.001(3) 0.041(3) -0.008(3)

loop_
_atom_type_symbol
_atom_type_description
_atom_type_scat_dispersion_real
_atom_type_scat_dispersion_imag
_atom_type_scat_source
C C 0.0033 0.0016 'International Tables Vol C Tables 4.2.6.8 and 6.1.1.4'
H H 0.0000 0.0000 'International Tables Vol C Tables 4.2.6.8 and 6.1.1.4'
N N 0.0061 0.0033 'International Tables Vol C Tables 4.2.6.8 and 6.1.1.4'
O O 0.0106 0.0060 'International Tables Vol C Tables 4.2.6.8 and 6.1.1.4'
Br Br -0.2901 2.4595 'International Tables Vol C Tables 4.2.6.8 and 6.1.1.4'

loop_
_geom_angle_atom_site_label_1
_geom_angle_atom_site_label_2
_geom_angle_atom_site_label_3
_geom_angle
_geom_angle_site_symmetry_1
C10A N1A C1A 120.9(3) .
C10A N1A C6A 123.7(3) .
C1A N1A C6A 115.4(3) .
C1A N2A N3A 111.9(3) .
C2A N3A N2A 104.8(4) .
N2A C1A C3A 108.1(3) .
N2A C1A N1A 127.0(3) .
C3A C1A N1A 124.8(4) .
N3A C2A C3A 111.1(3) .
N3A C2A C13A 120.5(4) .
C3A C2A C13A 128.3(4) .
C1A C3A C2A 104.1(3) .
C1A C3A C4A 122.7(4) .
C2A C3A C4A 133.2(3) .
C3A C4A C19A 114.3(3) .
C3A C4A C5A 106.6(3) .
C19A C4A C5A 109.8(3) .
C4A C5A C6A 113.4(3) .
O2A C6A N1A 111.0(3) .
O2A C6A C7A 109.3(3) .
N1A C6A C7A 109.5(3) .
O2A C6A C5A 109.2(3) .
N1A C6A C5A 108.4(3) .
C7A C6A C5A 109.4(3) .
C6A C7A C8A 115.8(3) .
C9A C8A C11A 108.4(5) .
C9A C8A C12A 110.2(6) .
C11A C8A C12A 107.7(6) .
C9A C8A C7A 107.8(4) .
C11A C8A C7A 112.8(3) .
C12A C8A C7A 109.9(3) .
C8A C9A C10A 123.9(4) .
O1A C10A N1A 120.7(3) .
O1A C10A C9A 121.5(3) .
N1A C10A C9A 117.8(3) .
C14A C13A C18A 119.6(4) .
C14A C13A C2A 119.9(4) .
C18A C13A C2A 120.4(5) .
C13A C14A C15A 120.5(5) .
C16A C15A C14A 119.2(5) .
C17A C16A C15A 120.1(4) .
C16A C17A C18A 119.9(4) .
C13A C18A C17A 120.7(5) .
C20A C19A C24A 117.9(3) .
C20A C19A C4A 121.2(3) .
C24A C19A C4A 120.9(3) .
C21A C20A C19A 121.7(3) .
C20A C21A C22A 119.0(3) .
C23A C22A C21A 121.0(3) .
C23A C22A Br1A 119.7(2) .
C21A C22A Br1A 119.3(2) .
C22A C23A C24A 118.9(3) .
C19A C24A C23A 121.5(3) .
C10B N1B C1B 120.7(3) .
C10B N1B C6B 125.3(3) .
C1B N1B C6B 114.0(3) .
C1B N2B N3B 111.4(3) .
C2B N3B N2B 104.9(3) .
N2B C1B C3B 108.1(3) .
N2B C1B N1B 127.0(3) .
C3B C1B N1B 124.9(3) .
N3B C2B C3B 111.2(3) .
N3B C2B C13B 121.2(3) .
C3B C2B C13B 127.6(3) .
C1B C3B C2B 104.3(3) .
C1B C3B C4B 123.1(3) .
C2B C3B C4B 132.3(3) .
C3B C4B C19B 113.9(3) .
C3B C4B C5B 107.1(3) .
C19B C4B C5B 109.7(3) .
C6B C5B C4B 112.6(3) .
O2B C6B N1B 105.9(2) .
O2B C6B C7B 110.8(3) .
N1B C6B C7B 110.8(3) .
O2B C6B C5B 109.2(3) .
N1B C6B C5B 108.9(3) .
C7B C6B C5B 111.1(3) .
C6B C7B C8B 114.9(3) .
C9B C8B C7B 107.4(3) .
C9B C8B C11B 110.2(3) .
C7B C8B C11B 112.8(3) .
C9B C8B C12B 109.8(3) .
C7B C8B C12B 108.1(3) .
C11B C8B C12B 108.6(3) .
C8B C9B C10B 116.6(3) .
O1B C10B N1B 120.3(3) .
O1B C10B C9B 120.3(3) .
N1B C10B C9B 119.3(3) .
C18B C13B C14B 119.0(3) .
C18B C13B C2B 119.9(3) .
C14B C13B C2B 121.0(3) .
C15B C14B C13B 120.0(3) .
C14B C15B C16B 120.5(4) .
C17B C16B C15B 119.9(4) .
C16B C17B C18B 120.1(3) .
C17B C18B C13B 120.6(3) .
C20B C19B C24B 118.8(3) .
C20B C19B C4B 120.7(3) .
C24B C19B C4B 120.5(3) .
C19B C20B C21B 120.5(4) .
C22B C21B C20B 119.7(4) .
C21B C22B C23B 121.1(3) .
C21B C22B Br1B 118.8(3) .
C23B C22B Br1B 120.1(3) .
C22B C23B C24B 118.7(4) .
C23B C24B C19B 121.2(3) .
C1S O1S C1S 147.3(9) 2_655
O1S C1S C2S 111.0(6) .

loop_
_geom_bond_atom_site_label_1
_geom_bond_atom_site_label_2
_geom_bond_distance
_geom_bond_site_symmetry_2
Br1A C22A 1.895(3) .
O1A C10A 1.225(4) .
O2A C6A 1.419(4) .
N1A C10A 1.371(4) .
N1A C1A 1.405(5) .
N1A C6A 1.500(5) .
N2A C1A 1.331(5) .
N2A N3A 1.365(5) .
N3A C2A 1.344(5) .
C1A C3A 1.388(5) .
C2A C3A 1.411(6) .
C2A C13A 1.489(5) .
C3A C4A 1.507(6) .
C4A C19A 1.515(5) .
C4A C5A 1.538(5) .
C5A C6A 1.540(5) .
C6A C7A 1.518(5) .
C7A C8A 1.541(5) .
C8A C9A 1.458(6) .
C8A C11A 1.491(7) .
C8A C12A 1.515(6) .
C9A C10A 1.491(6) .
C13A C14A 1.377(7) .
C13A C18A 1.378(6) .
C14A C15A 1.397(6) .
C15A C16A 1.396(7) .
C16A C17A 1.377(7) .
C17A C18A 1.387(6) .
C19A C20A 1.388(5) .
C19A C24A 1.392(5) .
C20A C21A 1.384(5) .
C21A C22A 1.386(4) .
C22A C23A 1.380(4) .
C23A C24A 1.393(5) .
Br1B C22B 1.906(4) .
O1B C10B 1.233(4) .
O2B C6B 1.424(4) .
N1B C10B 1.368(4) .
N1B C1B 1.409(4) .
N1B C6B 1.489(4) .
N2B C1B 1.357(4) .
N2B N3B 1.362(4) .
N3B C2B 1.353(4) .
C1B C3B 1.380(5) .
C2B C3B 1.414(4) .
C2B C13B 1.475(4) .
C3B C4B 1.502(5) .
C4B C19B 1.530(5) .
C4B C5B 1.543(4) .
C5B C6B 1.537(5) .
C6B C7B 1.526(4) .
C7B C8B 1.535(5) .
C8B C9B 1.508(6) .
C8B C11B 1.536(5) .
C8B C12B 1.541(5) .
C9B C10B 1.508(5) .
C13B C18B 1.396(5) .
C13B C14B 1.400(5) .
C14B C15B 1.380(5) .
C15B C16B 1.396(5) .
C16B C17B 1.377(5) .
C17B C18B 1.386(5) .
C19B C20B 1.381(5) .
C19B C24B 1.389(5) .
C20B C21B 1.388(5) .
C21B C22B 1.373(6) .
C22B C23B 1.383(5) .
C23B C24B 1.385(5) .
O1S C1S 1.428(8) 2_655
O1S C1S 1.428(8) .
C1S C2S 1.466(9) .

loop_
_geom_hbond_atom_site_label_D
_geom_hbond_atom_site_label_H
_geom_hbond_atom_site_label_A
_geom_hbond_distance_DH
_geom_hbond_distance_HA
_geom_hbond_distance_DA
_geom_hbond_angle_DHA
_geom_hbond_site_symmetry_A
N2A H2NA O1A 0.88 2.12 2.641(4) 116.8 .
N2A H2NA O1B 0.88 2.05 2.888(4) 158.1 2_645
N2B H2NB O1A 0.88 2.14 2.945(4) 151.2 2_665
N2B H2NB O1B 0.88 2.11 2.621(4) 116.7 .
O2A H2OA N3A 0.84 2.06 2.858(4) 158.8 5_656
O2B H2OB N3B 0.84 2.19 2.982(4) 156.8 4_645

loop_
_geom_torsion_atom_site_label_1
_geom_torsion_atom_site_label_2
_geom_torsion_atom_site_label_3
_geom_torsion_atom_site_label_4
_geom_torsion
_geom_torsion_site_symmetry_1
C1A N2A N3A C2A 0.7(5) .
N3A N2A C1A C3A -1.3(4) .
N3A N2A C1A N1A -178.1(3) .
C10A N1A C1A N2A -10.9(5) .
C6A N1A C1A N2A 169.8(3) .
C10A N1A C1A C3A 172.8(3) .
C6A N1A C1A C3A -6.6(5) .
N2A N3A C2A C3A 0.2(5) .
N2A N3A C2A C13A -177.3(3) .
N2A C1A C3A C2A 1.3(4) .
N1A C1A C3A C2A 178.2(3) .
N2A C1A C3A C4A 178.8(3) .
N1A C1A C3A C4A -4.3(5) .
N3A C2A C3A C1A -0.9(4) .
C13A C2A C3A C1A 176.3(4) .
N3A C2A C3A C4A -178.0(4) .
C13A C2A C3A C4A -0.7(7) .
C1A C3A C4A C19A -139.2(3) .
C2A C3A C4A C19A 37.5(5) .
C1A C3A C4A C5A -17.7(5) .
C2A C3A C4A C5A 158.9(4) .
C3A C4A C5A C6A 50.7(4) .
C19A C4A C5A C6A 175.0(3) .
C10A N1A C6A O2A 98.4(3) .
C1A N1A C6A O2A -82.2(4) .
C10A N1A C6A C7A -22.3(4) .
C1A N1A C6A C7A 157.0(3) .
C10A N1A C6A C5A -141.6(3) .
C1A N1A C6A C5A 37.8(4) .
C4A C5A C6A O2A 58.6(4) .
C4A C5A C6A N1A -62.6(4) .
C4A C5A C6A C7A 178.1(4) .
O2A C6A C7A C8A -71.1(5) .
N1A C6A C7A C8A 50.7(5) .
C5A C6A C7A C8A 169.4(4) .
C6A C7A C8A C9A -50.9(6) .
C6A C7A C8A C11A 68.7(6) .
C6A C7A C8A C12A -171.1(7) .
C11A C8A C9A C10A -98.7(7) .
C12A C8A C9A C10A 143.6(7) .
C7A C8A C9A C10A 23.7(8) .
C1A N1A C10A O1A -5.2(5) .
C6A N1A C10A O1A 174.1(3) .
C1A N1A C10A C9A 177.5(4) .
C6A N1A C10A C9A -3.2(6) .
C8A C9A C10A O1A -175.1(5) .
C8A C9A C10A N1A 2.1(9) .
N3A C2A C13A C14A 40.8(6) .
C3A C2A C13A C14A -136.2(5) .
N3A C2A C13A C18A -139.4(4) .
C3A C2A C13A C18A 43.6(6) .
C18A C13A C14A C15A -0.9(7) .
C2A C13A C14A C15A 178.9(4) .
C13A C14A C15A C16A 0.3(8) .
C14A C15A C16A C17A -0.1(7) .
C15A C16A C17A C18A 0.5(6) .
C14A C13A C18A C17A 1.3(6) .
C2A C13A C18A C17A -178.5(4) .
C16A C17A C18A C13A -1.1(6) .
C3A C4A C19A C20A 40.1(4) .
C5A C4A C19A C20A -79.5(4) .
C3A C4A C19A C24A -142.5(4) .
C5A C4A C19A C24A 97.8(4) .
C24A C19A C20A C21A -0.4(5) .
C4A C19A C20A C21A 177.0(3) .
C19A C20A C21A C22A 0.8(5) .
C20A C21A C22A C23A -0.8(5) .
C20A C21A C22A Br1A -179.4(2) .
C21A C22A C23A C24A 0.4(5) .
Br1A C22A C23A C24A 179.0(3) .
C20A C19A C24A C23A 0.0(6) .
C4A C19A C24A C23A -177.4(4) .
C22A C23A C24A C19A 0.0(6) .
C1B N2B N3B C2B 0.1(3) .
N3B N2B C1B C3B -0.4(4) .
N3B N2B C1B N1B 178.3(3) .
C10B N1B C1B N2B 11.9(5) .
C6B N1B C1B N2B -169.6(3) .
C10B N1B C1B C3B -169.6(3) .
C6B N1B C1B C3B 8.9(4) .
N2B N3B C2B C3B 0.2(3) .
N2B N3B C2B C13B -180.0(3) .
N2B C1B C3B C2B 0.4(3) .
N1B C1B C3B C2B -178.3(3) .
N2B C1B C3B C4B -174.6(3) .
N1B C1B C3B C4B 6.6(5) .
N3B C2B C3B C1B -0.4(4) .
C13B C2B C3B C1B 179.8(3) .
N3B C2B C3B C4B 174.0(3) .
C13B C2B C3B C4B -5.8(6) .
C1B C3B C4B C19B 134.7(3) .
C2B C3B C4B C19B -38.8(5) .
C1B C3B C4B C5B 13.2(4) .
C2B C3B C4B C5B -160.4(3) .
C3B C4B C5B C6B -47.4(3) .
C19B C4B C5B C6B -171.5(3) .
C10B N1B C6B O2B -106.3(3) .
C1B N1B C6B O2B 75.3(3) .
C10B N1B C6B C7B 13.9(4) .
C1B N1B C6B C7B -164.5(3) .
C10B N1B C6B C5B 136.4(3) .
C1B N1B C6B C5B -42.0(3) .
C4B C5B C6B O2B -51.2(3) .
C4B C5B C6B N1B 64.0(3) .
C4B C5B C6B C7B -173.7(3) .
O2B C6B C7B C8B 74.2(4) .
N1B C6B C7B C8B -43.0(4) .
C5B C6B C7B C8B -164.2(3) .
C6B C7B C8B C9B 58.5(4) .
C6B C7B C8B C11B -63.1(4) .
C6B C7B C8B C12B 176.9(3) .
C7B C8B C9B C10B -44.9(4) .
C11B C8B C9B C10B 78.3(4) .
C12B C8B C9B C10B -162.2(3) .
C1B N1B C10B O1B -1.7(5) .
C6B N1B C10B O1B 180.0(3) .
C1B N1B C10B C9B 176.2(3) .
C6B N1B C10B C9B -2.1(5) .
C8B C9B C10B O1B -163.1(3) .
C8B C9B C10B N1B 19.0(5) .
N3B C2B C13B C18B 143.8(3) .
C3B C2B C13B C18B -36.4(5) .
N3B C2B C13B C14B -39.8(5) .
C3B C2B C13B C14B 140.1(4) .
C18B C13B C14B C15B 0.3(6) .
C2B C13B C14B C15B -176.2(4) .
C13B C14B C15B C16B 0.0(7) .
C14B C15B C16B C17B 0.7(7) .
C15B C16B C17B C18B -1.6(6) .
C16B C17B C18B C13B 1.8(5) .
C14B C13B C18B C17B -1.1(5) .
C2B C13B C18B C17B 175.4(3) .
C3B C4B C19B C20B -45.8(4) .
C5B C4B C19B C20B 74.3(4) .
C3B C4B C19B C24B 135.7(3) .
C5B C4B C19B C24B -104.2(3) .
C24B C19B C20B C21B 2.2(6) .
C4B C19B C20B C21B -176.4(3) .
C19B C20B C21B C22B -1.3(6) .
C20B C21B C22B C23B 0.2(6) .
C20B C21B C22B Br1B 179.1(3) .
C21B C22B C23B C24B 0.1(5) .
Br1B C22B C23B C24B -178.8(3) .
C22B C23B C24B C19B 0.8(5) .
C20B C19B C24B C23B -1.9(5) .
C4B C19B C24B C23B 176.6(3) .
C1S O1S C1S C2S -172.2(6) 2_655
